data_2215126
loop_
_publ_author_name
'Venkatesha R. Hathwar'
'P. Manivel'
'Nawaz Khan, F.'
'Guru Row, T. N.'

_publ_section_title
;
 3-Butyl-1<i>H</i>-isochromene-1-thione
;
_journal_coeditor_code HB2499
_journal_issue 9
_journal_name_full 'Acta Crystallographica Section E'
_journal_page_first o3708
_journal_page_last o3708
_journal_paper_doi 10.1107/S1600536807037683
_journal_volume 63
_journal_year 2007
_chemical_formula_iupac 'C13 H14 O S'
_chemical_formula_moiety 'C13 H14 O S'
_chemical_formula_structural 'C13 H14 O S'
_chemical_formula_sum 'C13 H14 O S'
_chemical_formula_weight 218.31
_chemical_name_systematic
;
3-Butyl-1H-isochromene-1-thione
;
_space_group_IT_number 2
_symmetry_cell_setting triclinic
_symmetry_space_group_name_Hall '-P 1'
_symmetry_space_group_name_H-M 'P -1'
_atom_sites_solution_hydrogens difmap
_atom_sites_solution_primary direct
_atom_sites_solution_secondary difmap
_cell_angle_alpha 82.0320(10)
_cell_angle_beta 76.7130(10)
_cell_angle_gamma 62.9240(10)
_cell_formula_units_Z 2
_cell_length_a 7.8699(6)
_cell_length_b 8.5840(6)
_cell_length_c 9.8083(7)
_cell_measurement_reflns_used 2281
_cell_measurement_temperature 290(2)
_cell_measurement_theta_max 25.34
_cell_measurement_theta_min 2.67
_cell_volume 573.75(7)
_computing_cell_refinement 'SAINT (Bruker, 2004)'
_computing_data_collection 'SMART (Bruker, 2004)'
_computing_data_reduction SAINT
_computing_molecular_graphics
;
ORTEP-3 (Farrugia, 1997) and CAMERON (Watkin <i>et al.</i>,
1993)
;
_computing_publication_material 'PLATON (Spek, 2003)'
_computing_structure_refinement 'SHELXL97 (Sheldrick, 1997)'
_computing_structure_solution 'SHELXTL (Bruker, 2000)'
_diffrn_ambient_temperature 290(2)
_diffrn_measured_fraction_theta_full 0.996
_diffrn_measured_fraction_theta_max 0.996
_diffrn_measurement_device_type 'Bruker SMART CCD area-detector'
_diffrn_measurement_method \w
_diffrn_radiation_monochromator graphite
_diffrn_radiation_source 'fine-focus sealed tube'
_diffrn_radiation_type MoK\a
_diffrn_radiation_wavelength 0.71073
_diffrn_reflns_av_R_equivalents 0.0144
_diffrn_reflns_av_sigmaI/netI 0.0175
_diffrn_reflns_limit_h_max 9
_diffrn_reflns_limit_h_min -9
_diffrn_reflns_limit_k_max 10
_diffrn_reflns_limit_k_min -10
_diffrn_reflns_limit_l_max 12
_diffrn_reflns_limit_l_min -12
_diffrn_reflns_number 6031
_diffrn_reflns_reduction_process
;
;
_diffrn_reflns_theta_full 26.00
_diffrn_reflns_theta_max 26.00
_diffrn_reflns_theta_min 2.14
_diffrn_standards_number 0
_exptl_absorpt_coefficient_mu 0.252
_exptl_absorpt_correction_T_max 0.9875
_exptl_absorpt_correction_T_min 0.9381
_exptl_absorpt_correction_type multi-scan
_exptl_absorpt_process_details '(SADABS; Sheldrick, 1996)'
_exptl_crystal_colour yellow
_exptl_crystal_density_diffrn 1.264
_exptl_crystal_density_method 'not measured'
_exptl_crystal_description plate
_exptl_crystal_F_000 232
_exptl_crystal_size_max 0.20
_exptl_crystal_size_mid 0.11
_exptl_crystal_size_min 0.05
_refine_diff_density_max 0.172
_refine_diff_density_min -0.210
_refine_ls_extinction_method none
_refine_ls_goodness_of_fit_ref 1.051
_refine_ls_hydrogen_treatment refall
_refine_ls_matrix_type full
_refine_ls_number_parameters 192
_refine_ls_number_reflns 2249
_refine_ls_number_restraints 0
_refine_ls_restrained_S_all 1.051
_refine_ls_R_factor_all 0.0535
_refine_ls_R_factor_gt 0.0409
_refine_ls_shift/su_max 0.000
_refine_ls_shift/su_mean 0.000
_refine_ls_structure_factor_coef Fsqd
_refine_ls_weighting_details 'calc w = 1/[\s^2^(Fo^2^)+(0.0594P)^2^+0.0575P] where P=(Fo^2^+2Fc^2^)/3'
_refine_ls_weighting_scheme calc
_refine_ls_wR_factor_gt 0.0998
_refine_ls_wR_factor_ref 0.1068
_reflns_number_gt 1777
_reflns_number_total 2249
_reflns_threshold_expression I>2\s(I)
_cod_data_source_file hb2499.cif
_cod_data_source_block I
_cod_database_code 2215126
_cod_database_fobs_code 2215126

loop_
_symmetry_equiv_pos_site_id
_symmetry_equiv_pos_as_xyz
1 x,y,z
2 -x,-y,-z

loop_
_atom_site_type_symbol
_atom_site_label
_atom_site_fract_x
_atom_site_fract_y
_atom_site_fract_z
_atom_site_U_iso_or_equiv
_atom_site_adp_type
_atom_site_calc_flag
_atom_site_occupancy
S S1 0.43615(8) 0.25638(6) -0.32536(5) 0.0693(2) Uani d 1
O O1 0.30654(16) 0.27779(13) -0.06157(11) 0.0519(3) Uani d 1
C C1 0.3570(2) 0.3626(2) -0.17997(17) 0.0487(4) Uani d 1
C C2 0.3340(2) 0.53771(19) -0.16539(16) 0.0473(4) Uani d 1
C C3 0.3829(3) 0.6351(2) -0.28165(19) 0.0558(4) Uani d 1
C C4 0.3587(3) 0.8002(2) -0.2656(2) 0.0618(5) Uani d 1
C C5 0.2869(3) 0.8736(2) -0.1350(2) 0.0632(5) Uani d 1
C C6 0.2392(3) 0.7808(2) -0.0203(2) 0.0582(4) Uani d 1
C C7 0.2605(2) 0.6114(2) -0.03317(17) 0.0490(4) Uani d 1
C C8 0.2109(3) 0.5103(2) 0.08443(19) 0.0522(4) Uani d 1
C C9 0.2350(2) 0.3500(2) 0.06889(17) 0.0485(4) Uani d 1
C C10 0.1948(3) 0.2248(2) 0.17760(18) 0.0530(4) Uani d 1
C C11 0.1120(3) 0.2967(2) 0.32359(18) 0.0515(4) Uani d 1
C C12 0.0685(3) 0.1694(2) 0.43241(19) 0.0588(5) Uani d 1
C C13 -0.0232(4) 0.2464(3) 0.5754(2) 0.0713(6) Uani d 1
H H3 0.429(3) 0.585(3) -0.368(2) 0.066(5) Uiso d 1
H H4 0.395(3) 0.857(3) -0.341(2) 0.067(6) Uiso d 1
H H5 0.274(3) 0.990(3) -0.127(2) 0.074(6) Uiso d 1
H H6 0.196(3) 0.824(3) 0.065(2) 0.068(6) Uiso d 1
H H8 0.165(3) 0.557(2) 0.170(2) 0.063(5) Uiso d 1
H H10A 0.316(3) 0.124(2) 0.1765(17) 0.055(5) Uiso d 1
H H10B 0.106(3) 0.193(2) 0.1454(19) 0.066(5) Uiso d 1
H H11A 0.201(2) 0.328(2) 0.3513(17) 0.052(4) Uiso d 1
H H11B -0.010(3) 0.403(3) 0.3205(19) 0.063(5) Uiso d 1
H H12A 0.189(3) 0.066(3) 0.438(2) 0.069(5) Uiso d 1
H H12B -0.015(3) 0.136(3) 0.397(2) 0.081(6) Uiso d 1
H H13A 0.054(3) 0.288(3) 0.611(2) 0.095(7) Uiso d 1
H H13B -0.139(4) 0.348(3) 0.566(3) 0.099(8) Uiso d 1
H H13C -0.053(3) 0.171(3) 0.645(3) 0.100(8) Uiso d 1

loop_
_atom_site_aniso_label
_atom_site_aniso_U_11
_atom_site_aniso_U_22
_atom_site_aniso_U_33
_atom_site_aniso_U_12
_atom_site_aniso_U_13
_atom_site_aniso_U_23
S1 0.0912(4) 0.0545(3) 0.0547(3) -0.0277(3) -0.0019(2) -0.0138(2)
O1 0.0646(7) 0.0413(6) 0.0495(6) -0.0236(5) -0.0082(5) -0.0040(5)
C1 0.0479(9) 0.0433(8) 0.0517(9) -0.0163(7) -0.0117(7) -0.0012(7)
C2 0.0477(8) 0.0418(8) 0.0514(9) -0.0176(7) -0.0136(7) 0.0007(7)
C3 0.0620(10) 0.0541(10) 0.0501(10) -0.0251(8) -0.0116(8) 0.0024(8)
C4 0.0695(12) 0.0543(10) 0.0646(12) -0.0320(9) -0.0169(9) 0.0135(9)
C5 0.0739(12) 0.0456(9) 0.0746(13) -0.0297(9) -0.0166(10) 0.0003(9)
C6 0.0725(12) 0.0439(9) 0.0599(11) -0.0270(8) -0.0103(9) -0.0055(8)
C7 0.0521(9) 0.0416(8) 0.0529(9) -0.0192(7) -0.0124(7) -0.0016(7)
C8 0.0639(10) 0.0459(9) 0.0478(9) -0.0257(8) -0.0079(8) -0.0040(7)
C9 0.0529(9) 0.0439(8) 0.0484(9) -0.0205(7) -0.0096(7) -0.0037(7)
C10 0.0611(11) 0.0424(9) 0.0574(10) -0.0253(8) -0.0100(8) -0.0007(7)
C11 0.0562(10) 0.0446(9) 0.0566(10) -0.0257(8) -0.0084(8) -0.0017(7)
C12 0.0722(12) 0.0466(10) 0.0577(11) -0.0296(9) -0.0046(9) -0.0027(8)
C13 0.0934(16) 0.0656(13) 0.0614(12) -0.0470(13) 0.0032(11) -0.0091(10)

loop_
_atom_type_symbol
_atom_type_description
_atom_type_scat_dispersion_real
_atom_type_scat_dispersion_imag
_atom_type_scat_source
S S 0.1246 0.1234 'International Tables Vol C Tables 4.2.6.8 and 6.1.1.4'
O O 0.0106 0.0060 'International Tables Vol C Tables 4.2.6.8 and 6.1.1.4'
H H 0.0000 0.0000 'International Tables Vol C Tables 4.2.6.8 and 6.1.1.4'
C C 0.0033 0.0016 'International Tables Vol C Tables 4.2.6.8 and 6.1.1.4'

loop_
_geom_angle_atom_site_label_1
_geom_angle_atom_site_label_2
_geom_angle_atom_site_label_3
_geom_angle
C1 O1 C9 123.44(12)
O1 C1 C2 117.11(14)
O1 C1 S1 116.27(11)
C2 C1 S1 126.61(13)
C7 C2 C3 119.31(15)
C7 C2 C1 119.49(14)
C3 C2 C1 121.20(15)
C4 C3 C2 120.19(18)
C4 C3 H3 121.6(13)
C2 C3 H3 118.2(13)
C3 C4 C5 120.79(18)
C3 C4 H4 117.8(13)
C5 C4 H4 121.3(13)
C6 C5 C4 120.01(17)
C6 C5 H5 121.2(12)
C4 C5 H5 118.8(12)
C5 C6 C7 120.73(18)
C5 C6 H6 121.3(14)
C7 C6 H6 118.0(14)
C2 C7 C6 118.97(15)
C2 C7 C8 118.61(14)
C6 C7 C8 122.42(16)
C9 C8 C7 120.86(16)
C9 C8 H8 120.5(12)
C7 C8 H8 118.6(12)
C8 C9 O1 120.49(15)
C8 C9 C10 128.69(15)
O1 C9 C10 110.82(13)
C9 C10 C11 113.79(14)
C9 C10 H10A 105.7(10)
C11 C10 H10A 110.4(10)
C9 C10 H10B 106.5(11)
C11 C10 H10B 111.4(11)
H10A C10 H10B 108.7(15)
C12 C11 C10 113.22(14)
C12 C11 H11A 109.4(10)
C10 C11 H11A 109.4(10)
C12 C11 H11B 107.9(11)
C10 C11 H11B 108.4(11)
H11A C11 H11B 108.4(15)
C13 C12 C11 112.48(16)
C13 C12 H12A 109.5(11)
C11 C12 H12A 108.4(12)
C13 C12 H12B 112.2(12)
C11 C12 H12B 106.3(13)
H12A C12 H12B 107.7(17)
C12 C13 H13A 113.6(14)
C12 C13 H13B 107.5(15)
H13A C13 H13B 104(2)
C12 C13 H13C 114.5(15)
H13A C13 H13C 108(2)
H13B C13 H13C 109(2)

loop_
_geom_bond_atom_site_label_1
_geom_bond_atom_site_label_2
_geom_bond_distance
S1 C1 1.6396(16)
O1 C1 1.361(2)
O1 C9 1.3817(19)
C1 C2 1.453(2)
C2 C7 1.402(2)
C2 C3 1.405(2)
C3 C4 1.368(3)
C3 H3 0.92(2)
C4 C5 1.387(3)
C4 H4 0.89(2)
C5 C6 1.368(3)
C5 H5 0.97(2)
C6 C7 1.407(2)
C6 H6 0.89(2)
C7 C8 1.436(2)
C8 C9 1.326(2)
C8 H8 0.904(19)
C9 C10 1.493(2)
C10 C11 1.518(2)
C10 H10A 0.950(17)
C10 H10B 0.98(2)
C11 C12 1.516(2)
C11 H11A 0.954(18)
C11 H11B 0.985(19)
C12 C13 1.510(3)
C12 H12A 0.97(2)
C12 H12B 0.97(2)
C13 H13A 0.97(2)
C13 H13B 0.95(3)
C13 H13C 0.94(3)

loop_
_geom_hbond_atom_site_label_D
_geom_hbond_atom_site_label_H
_geom_hbond_atom_site_label_A
_geom_hbond_site_symmetry_A
_geom_hbond_distance_DH
_geom_hbond_distance_HA
_geom_hbond_distance_DA
_geom_hbond_angle_DHA
_geom_hbond_publ_flag
C3 H3 S1 . 0.92(2) 2.77(2) 3.1621(18) 106.7(16) yes
C10 H10B Cg 2_565 0.98(2) 2.98(2) 3.813(3) 144.1(13) yes

loop_
_geom_torsion_atom_site_label_1
_geom_torsion_atom_site_label_2
_geom_torsion_atom_site_label_3
_geom_torsion_atom_site_label_4
_geom_torsion
C9 O1 C1 C2 0.4(2)
C9 O1 C1 S1 -179.15(11)
O1 C1 C2 C7 -0.6(2)
S1 C1 C2 C7 178.82(12)
O1 C1 C2 C3 179.74(14)
S1 C1 C2 C3 -0.8(2)
C7 C2 C3 C4 -0.1(3)
C1 C2 C3 C4 179.51(16)
C2 C3 C4 C5 0.4(3)
C3 C4 C5 C6 -0.1(3)
C4 C5 C6 C7 -0.5(3)
C3 C2 C7 C6 -0.4(2)
C1 C2 C7 C6 179.91(15)
C3 C2 C7 C8 179.89(14)
C1 C2 C7 C8 0.2(2)
C5 C6 C7 C2 0.8(3)
C5 C6 C7 C8 -179.58(17)
C2 C7 C8 C9 0.5(2)
C6 C7 C8 C9 -179.20(16)
C7 C8 C9 O1 -0.8(3)
C7 C8 C9 C10 179.12(16)
C1 O1 C9 C8 0.3(2)
C1 O1 C9 C10 -179.55(14)
C8 C9 C10 C11 1.2(3)
O1 C9 C10 C11 -178.92(14)
C9 C10 C11 C12 178.94(16)
C10 C11 C12 C13 -177.06(19)

loop_
_cod_related_entry_id
_cod_related_entry_database
_cod_related_entry_code
1 ChemSpider 21123609
